data_7159584
loop_
_publ_author_name
'Yan, Maying'
'Xiao, Lei'
'Xiong, Jiangkun'
'Jin, Lvnan'
'Stephan, Douglas W.'
'Guo, Jing'

_publ_section_title
;
 Borane catalyzed transesterification of <i>tert</i>-butyl esters using
 &#x3b1;-aryl &#x3b1;-diazoesters.
;
_journal_issue 41
_journal_name_full 'Organic &amp; biomolecular chemistry'
_journal_page_first 8279
_journal_page_last 8283
_journal_paper_doi 10.1039/d3ob01548c
_journal_volume 21
_journal_year 2023
_chemical_formula_moiety 'C26 H20 Br N O5'
_chemical_formula_sum 'C26 H20 Br N O5'
_chemical_formula_weight 506.34
_space_group_crystal_system triclinic
_space_group_IT_number 2
_space_group_name_Hall '-P 1'
_space_group_name_H-M_alt 'P -1'
_atom_sites_solution_hydrogens geom
_audit_creation_date 2023-08-31
_audit_creation_method
;
Olex2 1.5
(compiled 2023.08.24 svn.re1ec1418 for OlexSys, GUI svn.r6817)
;
_audit_update_record
;
2023-09-04 deposited with the CCDC.	2023-10-03 downloaded from the CCDC.
;
_cell_angle_alpha 85.519(2)
_cell_angle_beta 73.196(2)
_cell_angle_gamma 87.607(2)
_cell_formula_units_Z 2
_cell_length_a 8.7254(5)
_cell_length_b 11.1393(6)
_cell_length_c 12.4388(7)
_cell_measurement_reflns_used 394
_cell_measurement_temperature 294(2)
_cell_measurement_theta_max 47.82
_cell_measurement_theta_min 3.99
_cell_volume 1153.59(11)
_computing_cell_refinement 'SAINT V8.40B (?, 2016)'
_computing_data_reduction 'SAINT V8.40B (?, 2016)'
_computing_molecular_graphics 'Olex2 1.5 (Dolomanov et al., 2009)'
_computing_publication_material 'Olex2 1.5 (Dolomanov et al., 2009)'
_computing_structure_refinement 'XL  (Sheldrick, 2008)'
_computing_structure_solution 'XT (Sheldrick, 2015)'
_diffrn_ambient_temperature 294.00
_diffrn_measured_fraction_theta_full 0.996
_diffrn_measured_fraction_theta_max 0.996
_diffrn_measurement_device_type 'Bruker APEX-II CCD'
_diffrn_measurement_method '\f and \w scans'
_diffrn_radiation_type CuK\a
_diffrn_radiation_wavelength 1.54178
_diffrn_reflns_av_R_equivalents 0.0500
_diffrn_reflns_av_unetI/netI 0.0243
_diffrn_reflns_Laue_measured_fraction_full 0.996
_diffrn_reflns_Laue_measured_fraction_max 0.996
_diffrn_reflns_limit_h_max 9
_diffrn_reflns_limit_h_min -9
_diffrn_reflns_limit_k_max 12
_diffrn_reflns_limit_k_min -12
_diffrn_reflns_limit_l_max 13
_diffrn_reflns_limit_l_min -13
_diffrn_reflns_number 33437
_diffrn_reflns_point_group_measured_fraction_full 0.996
_diffrn_reflns_point_group_measured_fraction_max 0.996
_diffrn_reflns_theta_full 59.000
_diffrn_reflns_theta_max 59.000
_diffrn_reflns_theta_min 3.721
_diffrn_source_current 1.2
_diffrn_source_power 0.06
_diffrn_source_voltage 50.0
_diffrn_standards_number 0
_exptl_absorpt_coefficient_mu 2.747
_exptl_absorpt_correction_T_max 0.7516
_exptl_absorpt_correction_T_min 0.6327
_exptl_absorpt_correction_type none
_exptl_absorpt_process_details
;
SADABS-2016/2 (Bruker,2016/2) was used for absorption correction.
wR2(int) was 0.1020 before and 0.0660 after correction.
The Ratio of minimum to maximum transmission is 0.8418.
The \l/2 correction factor is Not present.
;
_exptl_crystal_colour orange
_exptl_crystal_colour_primary orange
_exptl_crystal_density_diffrn 1.458
_exptl_crystal_description Block
_exptl_crystal_F_000 516
_exptl_crystal_size_max 0.1
_exptl_crystal_size_mid 0.036
_exptl_crystal_size_min 0.035
_refine_diff_density_max 0.600
_refine_diff_density_min -0.738
_refine_diff_density_rms 0.045
_refine_ls_extinction_method none
_refine_ls_goodness_of_fit_ref 1.058
_refine_ls_hydrogen_treatment constr
_refine_ls_matrix_type full
_refine_ls_number_parameters 299
_refine_ls_number_reflns 3315
_refine_ls_number_restraints 0
_refine_ls_restrained_S_all 1.058
_refine_ls_R_factor_all 0.0431
_refine_ls_R_factor_gt 0.0380
_refine_ls_shift/su_max 0.001
_refine_ls_shift/su_mean 0.000
_refine_ls_structure_factor_coef Fsqd
_refine_ls_weighting_details 'w=1/[\s^2^(Fo^2^)+(0.0365P)^2^+0.9634P] where P=(Fo^2^+2Fc^2^)/3'
_refine_ls_weighting_scheme calc
_refine_ls_wR_factor_gt 0.0916
_refine_ls_wR_factor_ref 0.0955
_reflns_Friedel_coverage 0.000
_reflns_number_gt 2919
_reflns_number_total 3315
_reflns_threshold_expression 'I > 2\s(I)'
_cod_data_source_file d3ob01548c2.cif
_cod_data_source_block 11
_cod_depositor_comments 'Adding full bibliography for 7159583--7159585.cif.'
_cod_database_code 7159584
_shelx_shelxl_version_number 2018/3
_shelx_space_group_comment
;
The symmetry employed for this shelxl refinement is uniquely defined
by the following loop, which should always be used as a source of
symmetry information in preference to the above space-group names.
They are only intended as comments.
;
_shelx_estimated_absorpt_t_max 0.910
_shelx_estimated_absorpt_t_min 0.771
_olex2_refinement_description
;
1. Fixed Uiso
 At 1.2 times of:
  All C(H) groups, All C(H,H) groups
 At 1.5 times of:
  All C(H,H,H) groups
2.a Ternary CH refined with riding coordinates:
 C18(H18)
2.b Secondary CH2 refined with riding coordinates:
 C7(H7A,H7B)
2.c Aromatic/amide H refined with riding coordinates:
 C16(H16), C12(H12), C26(H26), C9(H9), C25(H25), C22(H22), C11(H11), C10(H10),
 C23(H23), C5(H5), C3(H3), C2(H2), C6(H6), C1(H1)
2.d Idealised Me refined as rotating group:
 C20(H20A,H20B,H20C)
;
_olex2_submission_special_instructions 'No special instructions were received'

loop_
_space_group_symop_operation_xyz
'x, y, z'
'-x, -y, -z'

loop_
_atom_site_label
_atom_site_type_symbol
_atom_site_fract_x
_atom_site_fract_y
_atom_site_fract_z
_atom_site_U_iso_or_equiv
_atom_site_adp_type
_atom_site_occupancy
_atom_site_site_symmetry_order
_atom_site_calc_flag
_atom_site_refinement_flags_posn
_atom_site_refinement_flags_adp
_atom_site_refinement_flags_occupancy
_atom_site_disorder_assembly
_atom_site_disorder_group
Br1 Br 1.41949(5) 1.04167(4) -0.20812(4) 0.0976(2) Uani 1 1 d . . . . .
O3 O 0.9161(2) 0.67151(17) 0.18592(14) 0.0471(4) Uani 1 1 d . . . . .
O5 O 1.2695(2) 0.50655(16) 0.05600(16) 0.0505(5) Uani 1 1 d . . . . .
O1 O 0.3338(2) 0.70865(18) 0.32304(15) 0.0547(5) Uani 1 1 d . . . . .
O2 O 0.9027(2) 0.5918(2) 0.35952(16) 0.0617(6) Uani 1 1 d . . . . .
N1 N 0.2879(2) 0.68894(19) 0.51552(17) 0.0419(5) Uani 1 1 d . . . . .
O4 O 1.0159(3) 0.4518(2) 0.1207(2) 0.0899(8) Uani 1 1 d . . . . .
C14 C 0.5503(3) 0.6586(2) 0.40951(19) 0.0360(5) Uani 1 1 d . . . . .
C8 C 0.3820(3) 0.6628(2) 0.5895(2) 0.0395(6) Uani 1 1 d . . . . .
C13 C 0.5422(3) 0.6421(2) 0.52874(19) 0.0374(5) Uani 1 1 d . . . . .
C21 C 1.1626(3) 0.7484(2) 0.0638(2) 0.0391(6) Uani 1 1 d . . . . .
C16 C 0.6643(3) 0.6581(2) 0.3113(2) 0.0405(6) Uani 1 1 d . . . . .
H16 H 0.631076 0.674032 0.246895 0.049 Uiso 1 1 calc R U . . .
C15 C 0.3799(3) 0.6884(2) 0.4060(2) 0.0401(6) Uani 1 1 d . . . . .
C18 C 1.0863(3) 0.6501(2) 0.1509(2) 0.0417(6) Uani 1 1 d . . . . .
H18 H 1.127476 0.652508 0.216079 0.050 Uiso 1 1 calc R U . . .
C17 C 0.8367(3) 0.6352(2) 0.2935(2) 0.0418(6) Uani 1 1 d . . . . .
C19 C 1.1159(3) 0.5249(2) 0.1077(2) 0.0449(6) Uani 1 1 d . . . . .
C12 C 0.6535(3) 0.6112(2) 0.5865(2) 0.0471(6) Uani 1 1 d . . . . .
H12 H 0.760026 0.595907 0.547940 0.056 Uiso 1 1 calc R U . . .
C26 C 1.3121(3) 0.7876(2) 0.0603(2) 0.0451(6) Uani 1 1 d . . . . .
H26 H 1.360943 0.756398 0.114064 0.054 Uiso 1 1 calc R U . . .
C9 C 0.3306(3) 0.6559(2) 0.7051(2) 0.0501(7) Uani 1 1 d . . . . .
H9 H 0.223960 0.670285 0.744076 0.060 Uiso 1 1 calc R U . . .
C25 C 1.3898(3) 0.8724(2) -0.0218(2) 0.0524(7) Uani 1 1 d . . . . .
H25 H 1.491967 0.896484 -0.025199 0.063 Uiso 1 1 calc R U . . .
C4 C 0.0744(3) 0.8362(3) 0.5992(2) 0.0478(7) Uani 1 1 d . . . . .
C24 C 1.3148(3) 0.9208(3) -0.0982(2) 0.0531(7) Uani 1 1 d . . . . .
C7 C 0.1168(3) 0.7154(3) 0.5499(2) 0.0501(7) Uani 1 1 d . . . . .
H7A H 0.063764 0.652911 0.605253 0.060 Uiso 1 1 calc R U . . .
H7B H 0.076531 0.713457 0.485065 0.060 Uiso 1 1 calc R U . . .
C22 C 1.0906(3) 0.7982(3) -0.0152(2) 0.0557(7) Uani 1 1 d . . . . .
H22 H 0.989946 0.772560 -0.013783 0.067 Uiso 1 1 calc R U . . .
C11 C 0.6022(4) 0.6035(3) 0.7038(2) 0.0565(7) Uani 1 1 d . . . . .
H11 H 0.675358 0.582561 0.743926 0.068 Uiso 1 1 calc R U . . .
C10 C 0.4446(4) 0.6265(3) 0.7610(2) 0.0576(8) Uani 1 1 d . . . . .
H10 H 0.413897 0.622226 0.839230 0.069 Uiso 1 1 calc R U . . .
C23 C 1.1655(4) 0.8853(3) -0.0959(3) 0.0611(8) Uani 1 1 d . . . . .
H23 H 1.115496 0.919383 -0.147888 0.073 Uiso 1 1 calc R U . . .
C5 C 0.1710(4) 0.9341(3) 0.5605(3) 0.0634(8) Uani 1 1 d . . . . .
H5 H 0.268221 0.925211 0.505640 0.076 Uiso 1 1 calc R U . . .
C3 C -0.0687(4) 0.8515(3) 0.6816(3) 0.0697(9) Uani 1 1 d . . . . .
H3 H -0.135158 0.786314 0.710040 0.084 Uiso 1 1 calc R U . . .
C20 C 1.3138(4) 0.3903(3) 0.0108(3) 0.0642(8) Uani 1 1 d . . . . .
H20A H 1.256389 0.378015 -0.042558 0.096 Uiso 1 1 calc R U . . .
H20B H 1.287553 0.328309 0.070849 0.096 Uiso 1 1 calc R U . . .
H20C H 1.426787 0.387447 -0.025993 0.096 Uiso 1 1 calc R U . . .
C2 C -0.1135(5) 0.9653(5) 0.7222(3) 0.0888(13) Uani 1 1 d . . . . .
H2 H -0.210314 0.975621 0.777254 0.107 Uiso 1 1 calc R U . . .
C6 C 0.1251(5) 1.0461(3) 0.6024(3) 0.0820(11) Uani 1 1 d . . . . .
H6 H 0.191799 1.111537 0.575842 0.098 Uiso 1 1 calc R U . . .
C1 C -0.0172(6) 1.0602(4) 0.6821(4) 0.0902(13) Uani 1 1 d . . . . .
H1 H -0.048355 1.135547 0.709252 0.108 Uiso 1 1 calc R U . . .

loop_
_atom_site_aniso_label
_atom_site_aniso_U_11
_atom_site_aniso_U_22
_atom_site_aniso_U_33
_atom_site_aniso_U_23
_atom_site_aniso_U_13
_atom_site_aniso_U_12
Br1 0.0950(3) 0.0955(3) 0.1026(4) 0.0553(3) -0.0397(3) -0.0402(2)
O3 0.0354(9) 0.0666(12) 0.0326(9) 0.0022(8) -0.0014(7) 0.0039(8)
O5 0.0400(10) 0.0519(11) 0.0572(11) -0.0110(9) -0.0096(9) 0.0058(8)
O1 0.0491(11) 0.0747(13) 0.0412(10) 0.0008(9) -0.0170(9) 0.0090(9)
O2 0.0425(11) 0.0936(16) 0.0421(11) 0.0130(10) -0.0067(9) 0.0053(10)
N1 0.0345(11) 0.0496(13) 0.0375(11) -0.0054(9) -0.0041(9) 0.0046(9)
O4 0.0643(15) 0.0737(16) 0.109(2) -0.0308(14) 0.0212(13) -0.0264(13)
C14 0.0374(13) 0.0374(13) 0.0315(13) -0.0011(10) -0.0079(11) 0.0015(10)
C8 0.0430(14) 0.0388(14) 0.0337(13) -0.0033(10) -0.0060(11) -0.0019(11)
C13 0.0415(14) 0.0376(13) 0.0310(12) -0.0016(10) -0.0070(11) -0.0016(10)
C21 0.0378(14) 0.0422(14) 0.0347(13) -0.0062(11) -0.0061(11) 0.0024(11)
C16 0.0412(14) 0.0472(15) 0.0315(13) -0.0009(11) -0.0086(11) 0.0020(11)
C15 0.0399(14) 0.0411(14) 0.0374(14) -0.0025(11) -0.0086(11) 0.0038(11)
C18 0.0337(13) 0.0547(16) 0.0333(13) -0.0025(11) -0.0046(10) 0.0006(11)
C17 0.0411(14) 0.0464(15) 0.0327(13) -0.0017(11) -0.0027(12) -0.0003(11)
C19 0.0437(15) 0.0518(16) 0.0349(13) 0.0019(12) -0.0050(11) -0.0056(13)
C12 0.0463(15) 0.0573(17) 0.0376(14) -0.0020(12) -0.0123(12) -0.0015(12)
C26 0.0443(15) 0.0484(15) 0.0443(15) -0.0004(12) -0.0164(12) 0.0012(12)
C9 0.0528(16) 0.0554(17) 0.0349(14) -0.0056(12) -0.0004(12) -0.0014(13)
C25 0.0430(15) 0.0517(16) 0.0629(18) 0.0038(14) -0.0168(14) -0.0077(13)
C4 0.0413(15) 0.0570(17) 0.0457(15) -0.0107(13) -0.0132(12) 0.0113(13)
C24 0.0553(17) 0.0486(16) 0.0535(17) 0.0080(13) -0.0149(14) -0.0070(13)
C7 0.0347(14) 0.0564(17) 0.0545(16) -0.0091(13) -0.0041(12) 0.0000(12)
C22 0.0464(16) 0.0688(19) 0.0550(17) 0.0090(15) -0.0213(14) -0.0123(14)
C11 0.067(2) 0.0684(19) 0.0389(15) -0.0002(13) -0.0241(14) -0.0030(15)
C10 0.074(2) 0.0667(19) 0.0283(13) -0.0038(13) -0.0087(14) -0.0066(16)
C23 0.0636(19) 0.0649(19) 0.0603(18) 0.0159(15) -0.0307(16) -0.0091(15)
C5 0.0633(19) 0.0564(19) 0.071(2) -0.0104(16) -0.0190(16) 0.0075(15)
C3 0.0514(18) 0.089(2) 0.064(2) -0.0183(18) -0.0086(16) 0.0140(17)
C20 0.065(2) 0.0580(19) 0.067(2) -0.0197(15) -0.0127(16) 0.0127(15)
C2 0.071(2) 0.122(4) 0.074(2) -0.041(3) -0.017(2) 0.043(3)
C6 0.106(3) 0.056(2) 0.098(3) -0.0138(19) -0.049(3) 0.008(2)
C1 0.111(3) 0.083(3) 0.092(3) -0.037(2) -0.050(3) 0.043(3)

loop_
_atom_type_symbol
_atom_type_description
_atom_type_scat_dispersion_real
_atom_type_scat_dispersion_imag
_atom_type_scat_source
C C 0.0181 0.0091 'International Tables Vol C Tables 4.2.6.8 and 6.1.1.4'
H H 0.0000 0.0000 'International Tables Vol C Tables 4.2.6.8 and 6.1.1.4'
Br Br -0.6763 1.2805 'International Tables Vol C Tables 4.2.6.8 and 6.1.1.4'
N N 0.0311 0.0180 'International Tables Vol C Tables 4.2.6.8 and 6.1.1.4'
O O 0.0492 0.0322 'International Tables Vol C Tables 4.2.6.8 and 6.1.1.4'

loop_
_geom_angle_atom_site_label_1
_geom_angle_atom_site_label_2
_geom_angle_atom_site_label_3
_geom_angle
_geom_angle_site_symmetry_1
_geom_angle_site_symmetry_3
_geom_angle_publ_flag
C17 O3 C18 116.98(19) . . ?
C19 O5 C20 116.5(2) . . ?
C8 N1 C7 125.1(2) . . ?
C15 N1 C8 110.7(2) . . ?
C15 N1 C7 124.2(2) . . ?
C13 C14 C15 105.85(19) . . ?
C16 C14 C13 136.8(2) . . ?
C16 C14 C15 117.3(2) . . ?
C13 C8 N1 110.4(2) . . ?
C9 C8 N1 127.0(2) . . ?
C9 C8 C13 122.6(2) . . ?
C8 C13 C14 106.7(2) . . ?
C12 C13 C14 134.0(2) . . ?
C12 C13 C8 119.3(2) . . ?
C26 C21 C18 118.9(2) . . ?
C26 C21 C22 118.6(2) . . ?
C22 C21 C18 122.4(2) . . ?
C14 C16 H16 116.4 . . ?
C14 C16 C17 127.2(2) . . ?
C17 C16 H16 116.4 . . ?
O1 C15 N1 126.3(2) . . ?
O1 C15 C14 127.3(2) . . ?
N1 C15 C14 106.3(2) . . ?
O3 C18 C21 108.7(2) . . ?
O3 C18 H18 109.0 . . ?
O3 C18 C19 107.5(2) . . ?
C21 C18 H18 109.0 . . ?
C21 C18 C19 113.5(2) . . ?
C19 C18 H18 109.0 . . ?
O3 C17 C16 108.9(2) . . ?
O2 C17 O3 123.0(2) . . ?
O2 C17 C16 128.1(2) . . ?
O5 C19 C18 111.0(2) . . ?
O4 C19 O5 124.2(3) . . ?
O4 C19 C18 124.8(2) . . ?
C13 C12 H12 120.8 . . ?
C13 C12 C11 118.4(3) . . ?
C11 C12 H12 120.8 . . ?
C21 C26 H26 119.6 . . ?
C25 C26 C21 120.8(2) . . ?
C25 C26 H26 119.6 . . ?
C8 C9 H9 121.5 . . ?
C8 C9 C10 117.0(3) . . ?
C10 C9 H9 121.5 . . ?
C26 C25 H25 120.4 . . ?
C24 C25 C26 119.2(3) . . ?
C24 C25 H25 120.4 . . ?
C5 C4 C7 121.8(2) . . ?
C5 C4 C3 118.5(3) . . ?
C3 C4 C7 119.7(3) . . ?
C25 C24 Br1 119.0(2) . . ?
C23 C24 Br1 119.6(2) . . ?
C23 C24 C25 121.4(3) . . ?
N1 C7 C4 113.4(2) . . ?
N1 C7 H7A 108.9 . . ?
N1 C7 H7B 108.9 . . ?
C4 C7 H7A 108.9 . . ?
C4 C7 H7B 108.9 . . ?
H7A C7 H7B 107.7 . . ?
C21 C22 H22 119.5 . . ?
C23 C22 C21 121.1(3) . . ?
C23 C22 H22 119.5 . . ?
C12 C11 H11 119.6 . . ?
C10 C11 C12 120.8(3) . . ?
C10 C11 H11 119.6 . . ?
C9 C10 H10 119.1 . . ?
C11 C10 C9 121.8(2) . . ?
C11 C10 H10 119.1 . . ?
C24 C23 C22 118.9(3) . . ?
C24 C23 H23 120.5 . . ?
C22 C23 H23 120.5 . . ?
C4 C5 H5 119.6 . . ?
C4 C5 C6 120.9(3) . . ?
C6 C5 H5 119.6 . . ?
C4 C3 H3 120.1 . . ?
C4 C3 C2 119.9(4) . . ?
C2 C3 H3 120.1 . . ?
O5 C20 H20A 109.5 . . ?
O5 C20 H20B 109.5 . . ?
O5 C20 H20C 109.5 . . ?
H20A C20 H20B 109.5 . . ?
H20A C20 H20C 109.5 . . ?
H20B C20 H20C 109.5 . . ?
C3 C2 H2 119.8 . . ?
C1 C2 C3 120.5(4) . . ?
C1 C2 H2 119.8 . . ?
C5 C6 H6 120.0 . . ?
C1 C6 C5 120.0(4) . . ?
C1 C6 H6 120.0 . . ?
C2 C1 C6 120.4(4) . . ?
C2 C1 H1 119.8 . . ?
C6 C1 H1 119.8 . . ?

loop_
_geom_bond_atom_site_label_1
_geom_bond_atom_site_label_2
_geom_bond_distance
_geom_bond_site_symmetry_2
_geom_bond_publ_flag
Br1 C24 1.900(3) . ?
O3 C18 1.436(3) . ?
O3 C17 1.356(3) . ?
O5 C19 1.323(3) . ?
O5 C20 1.445(3) . ?
O1 C15 1.214(3) . ?
O2 C17 1.195(3) . ?
N1 C8 1.408(3) . ?
N1 C15 1.367(3) . ?
N1 C7 1.453(3) . ?
O4 C19 1.186(3) . ?
C14 C13 1.462(3) . ?
C14 C16 1.335(3) . ?
C14 C15 1.522(3) . ?
C8 C13 1.402(3) . ?
C8 C9 1.374(4) . ?
C13 C12 1.384(4) . ?
C21 C18 1.508(3) . ?
C21 C26 1.381(4) . ?
C21 C22 1.382(4) . ?
C16 H16 0.9300 . ?
C16 C17 1.470(4) . ?
C18 H18 0.9800 . ?
C18 C19 1.518(4) . ?
C12 H12 0.9300 . ?
C12 C11 1.393(4) . ?
C26 H26 0.9300 . ?
C26 C25 1.377(4) . ?
C9 H9 0.9300 . ?
C9 C10 1.384(4) . ?
C25 H25 0.9300 . ?
C25 C24 1.369(4) . ?
C4 C7 1.511(4) . ?
C4 C5 1.375(4) . ?
C4 C3 1.381(4) . ?
C24 C23 1.369(4) . ?
C7 H7A 0.9700 . ?
C7 H7B 0.9700 . ?
C22 H22 0.9300 . ?
C22 C23 1.377(4) . ?
C11 H11 0.9300 . ?
C11 C10 1.377(4) . ?
C10 H10 0.9300 . ?
C23 H23 0.9300 . ?
C5 H5 0.9300 . ?
C5 C6 1.388(5) . ?
C3 H3 0.9300 . ?
C3 C2 1.400(5) . ?
C20 H20A 0.9600 . ?
C20 H20B 0.9600 . ?
C20 H20C 0.9600 . ?
C2 H2 0.9300 . ?
C2 C1 1.349(6) . ?
C6 H6 0.9300 . ?
C6 C1 1.359(6) . ?
C1 H1 0.9300 . ?

loop_
_geom_torsion_atom_site_label_1
_geom_torsion_atom_site_label_2
_geom_torsion_atom_site_label_3
_geom_torsion_atom_site_label_4
_geom_torsion
_geom_torsion_site_symmetry_1
_geom_torsion_site_symmetry_2
_geom_torsion_site_symmetry_3
_geom_torsion_site_symmetry_4
_geom_torsion_publ_flag
Br1 C24 C23 C22 -179.5(2) . . . . ?
O3 C18 C19 O5 169.09(19) . . . . ?
O3 C18 C19 O4 -12.6(4) . . . . ?
N1 C8 C13 C14 1.2(3) . . . . ?
N1 C8 C13 C12 -178.0(2) . . . . ?
N1 C8 C9 C10 178.8(2) . . . . ?
C14 C13 C12 C11 -180.0(3) . . . . ?
C14 C16 C17 O3 -165.1(2) . . . . ?
C14 C16 C17 O2 15.2(5) . . . . ?
C8 N1 C15 O1 -179.4(2) . . . . ?
C8 N1 C15 C14 0.2(3) . . . . ?
C8 N1 C7 C4 70.5(3) . . . . ?
C8 C13 C12 C11 -1.0(4) . . . . ?
C8 C9 C10 C11 -0.9(4) . . . . ?
C13 C14 C16 C17 1.6(5) . . . . ?
C13 C14 C15 O1 -179.9(3) . . . . ?
C13 C14 C15 N1 0.5(3) . . . . ?
C13 C8 C9 C10 -0.3(4) . . . . ?
C13 C12 C11 C10 -0.2(4) . . . . ?
C21 C18 C19 O5 48.9(3) . . . . ?
C21 C18 C19 O4 -132.8(3) . . . . ?
C21 C26 C25 C24 2.2(4) . . . . ?
C21 C22 C23 C24 1.1(5) . . . . ?
C16 C14 C13 C8 175.9(3) . . . . ?
C16 C14 C13 C12 -5.0(5) . . . . ?
C16 C14 C15 O1 2.4(4) . . . . ?
C16 C14 C15 N1 -177.2(2) . . . . ?
C15 N1 C8 C13 -0.9(3) . . . . ?
C15 N1 C8 C9 179.8(3) . . . . ?
C15 N1 C7 C4 -108.2(3) . . . . ?
C15 C14 C13 C8 -1.1(3) . . . . ?
C15 C14 C13 C12 178.0(3) . . . . ?
C15 C14 C16 C17 178.3(2) . . . . ?
C18 O3 C17 O2 3.1(4) . . . . ?
C18 O3 C17 C16 -176.7(2) . . . . ?
C18 C21 C26 C25 176.4(2) . . . . ?
C18 C21 C22 C23 -177.9(3) . . . . ?
C17 O3 C18 C21 -148.8(2) . . . . ?
C17 O3 C18 C19 88.0(2) . . . . ?
C12 C11 C10 C9 1.2(5) . . . . ?
C26 C21 C18 O3 145.9(2) . . . . ?
C26 C21 C18 C19 -94.6(3) . . . . ?
C26 C21 C22 C23 -0.1(4) . . . . ?
C26 C25 C24 Br1 177.9(2) . . . . ?
C26 C25 C24 C23 -1.1(5) . . . . ?
C9 C8 C13 C14 -179.5(2) . . . . ?
C9 C8 C13 C12 1.3(4) . . . . ?
C25 C24 C23 C22 -0.6(5) . . . . ?
C4 C5 C6 C1 -0.4(5) . . . . ?
C4 C3 C2 C1 -0.6(5) . . . . ?
C7 N1 C8 C13 -179.8(2) . . . . ?
C7 N1 C8 C9 1.0(4) . . . . ?
C7 N1 C15 O1 -0.5(4) . . . . ?
C7 N1 C15 C14 179.1(2) . . . . ?
C7 C4 C5 C6 176.1(3) . . . . ?
C7 C4 C3 C2 -175.8(3) . . . . ?
C22 C21 C18 O3 -36.3(3) . . . . ?
C22 C21 C18 C19 83.3(3) . . . . ?
C22 C21 C26 C25 -1.6(4) . . . . ?
C5 C4 C7 N1 34.8(4) . . . . ?
C5 C4 C3 C2 1.1(5) . . . . ?
C5 C6 C1 C2 1.0(6) . . . . ?
C3 C4 C7 N1 -148.4(3) . . . . ?
C3 C4 C5 C6 -0.7(5) . . . . ?
C3 C2 C1 C6 -0.5(6) . . . . ?
C20 O5 C19 O4 1.7(4) . . . . ?
C20 O5 C19 C18 -180.0(2) . . . . ?
